data_4035169
loop_
_publ_author_name
'Williams, Benjamin M.'
'Trauner, Dirk'

_publ_section_title
;
 Azomethine Ylide Cycloaddition Approach toward Dendrobine: Synthesis of
 5-Deoxymubironine C.
;
_journal_issue 6
_journal_name_full 'The Journal of organic chemistry'
_journal_page_first 3061
_journal_page_last 3068
_journal_paper_doi 10.1021/acs.joc.8b00192
_journal_volume 83
_journal_year 2018
_chemical_absolute_configuration syn
_chemical_formula_moiety 'C16 H24 O3'
_chemical_formula_sum 'C16 H24 O3'
_chemical_formula_weight 264.35
_chemical_name_common BMW-831
_space_group_crystal_system monoclinic
_space_group_IT_number 4
_space_group_name_Hall 'P 2yb'
_space_group_name_H-M_alt 'P 1 21 1'
_atom_sites_solution_hydrogens geom
_audit_block_code C16H24O3_vv812_trauner
_audit_creation_method 'APEX3 v2017.3-0'
_audit_update_record 18-Dec-17
_cell_angle_alpha 90
_cell_angle_beta 102.9060(10)
_cell_angle_gamma 90
_cell_formula_units_Z 2
_cell_length_a 8.2370(2)
_cell_length_b 10.4144(3)
_cell_length_c 8.7895(3)
_cell_measurement_reflns_used 7212
_cell_measurement_temperature 103.(2)
_cell_measurement_theta_max 33.1380
_cell_measurement_theta_min 3.0789
_cell_volume 734.95(4)
_computing_cell_refinement 'SAINT V8.38A (Bruker AXS Inc., 2017)'
_computing_data_collection 'APEX3 v2016.5-0, Bruker AXS (2016)'
_computing_data_reduction 'SAINT V8.38A (Bruker AXS Inc., 2017)'
_computing_molecular_graphics 'shelXle (C.B. Huebschle, rev 833)'
_computing_structure_refinement 'SHELXL-2016/6 (Sheldrick, 2016)'
_computing_structure_solution 'SHELXT 2014/5 (Sheldrick, 2014)'
_diffrn_ambient_temperature 103.(2)
_diffrn_detector_area_resol_mean 7.3910
_diffrn_measured_fraction_theta_full 0.995
_diffrn_measured_fraction_theta_max 0.992
_diffrn_measurement_device 'fixed-chi three-circle diffractometer'
_diffrn_measurement_device_type 'Bruker D8 Venture TXS'
_diffrn_measurement_method 'mix of phi and omega scans'
_diffrn_radiation_monochromator 'focusing mirrors'
_diffrn_radiation_type MoK\a
_diffrn_radiation_wavelength 0.71073
_diffrn_reflns_av_R_equivalents 0.0210
_diffrn_reflns_av_unetI/netI 0.0395
_diffrn_reflns_Laue_measured_fraction_full 0.995
_diffrn_reflns_Laue_measured_fraction_max 0.992
_diffrn_reflns_limit_h_max 11
_diffrn_reflns_limit_h_min -12
_diffrn_reflns_limit_k_max 16
_diffrn_reflns_limit_k_min -16
_diffrn_reflns_limit_l_max 10
_diffrn_reflns_limit_l_min -13
_diffrn_reflns_number 8711
_diffrn_reflns_point_group_measured_fraction_full 0.981
_diffrn_reflns_point_group_measured_fraction_max 0.970
_diffrn_reflns_theta_full 25.242
_diffrn_reflns_theta_max 33.138
_diffrn_reflns_theta_min 3.204
_diffrn_source 'rotating anode (TXS)'
_diffrn_source_current 50
_diffrn_source_power 2.5
_diffrn_source_type 'Bruker TXS'
_diffrn_source_voltage 50
_exptl_absorpt_coefficient_mu 0.081
_exptl_absorpt_correction_T_max 0.99
_exptl_absorpt_correction_T_min 0.91
_exptl_absorpt_correction_type multi-scan
_exptl_absorpt_process_details
;
SADABS-2016/2 - Bruker AXS area detector scaling and absorption correction
;
_exptl_crystal_colour colourless
_exptl_crystal_density_diffrn 1.195
_exptl_crystal_density_method 'not measured'
_exptl_crystal_description block
_exptl_crystal_F_000 288
_exptl_crystal_size_max 0.100
_exptl_crystal_size_mid 0.090
_exptl_crystal_size_min 0.080
_refine_diff_density_max 0.335
_refine_diff_density_min -0.188
_refine_diff_density_rms 0.043
_refine_ls_abs_structure_details
;

Flack x determined using 2070 quotients [(I+)-(I-)]/[(I+)+(I-)]
(Parsons, Flack and Wagner, Acta Cryst. B69 (2013) 249-259).
;
_refine_ls_abs_structure_Flack 0.0(3)
_refine_ls_extinction_method none
_refine_ls_goodness_of_fit_ref 1.069
_refine_ls_hydrogen_treatment constr
_refine_ls_matrix_type full
_refine_ls_number_parameters 177
_refine_ls_number_reflns 5437
_refine_ls_number_restraints 1
_refine_ls_restrained_S_all 1.069
_refine_ls_R_factor_all 0.0460
_refine_ls_R_factor_gt 0.0397
_refine_ls_shift/su_max 0.000
_refine_ls_shift/su_mean 0.000
_refine_ls_structure_factor_coef Fsqd
_refine_ls_weighting_details 'w=1/[\s^2^(Fo^2^)+(0.0555P)^2^+0.0556P] where P=(Fo^2^+2Fc^2^)/3'
_refine_ls_weighting_scheme calc
_refine_ls_wR_factor_gt 0.0999
_refine_ls_wR_factor_ref 0.1032
_reflns_Friedel_coverage 0.867
_reflns_Friedel_fraction_full 0.966
_reflns_Friedel_fraction_max 0.945
_reflns_number_gt 4926
_reflns_number_total 5437
_reflns_threshold_expression 'I > 2\s(I)'
_cod_data_source_file jo8b00192_si_002.cif
_cod_data_source_block vv812
_cod_depositor_comments
;
The following automatic conversions were performed:

data item '_exptl_absorpt_correction_type' value 'Multi-Scan' was
changed to 'multi-scan' in accordance with the
/home/data/users/saulius/crontab/automatic-downloads/current/ACS/lib/dictionaries/cif_core.dic
dictionary named 'cif_core.dic' version 2.4.2 last updated on
2011-04-26.

Automatic conversion script
Id: cif_fix_values 6909 2019-04-08 15:41:33Z antanas 
;
_cod_database_code 4035169
_shelx_estimated_absorpt_t_min 0.992
_shelx_estimated_absorpt_t_max 0.994
_shelx_space_group_comment
;
The symmetry employed for this shelxl refinement is uniquely defined
by the following loop, which should always be used as a source of
symmetry information in preference to the above space-group names.
They are only intended as comments.
;

loop_
_space_group_symop_operation_xyz
'x, y, z'
'-x, y+1/2, -z'

loop_
_atom_site_label
_atom_site_type_symbol
_atom_site_fract_x
_atom_site_fract_y
_atom_site_fract_z
_atom_site_U_iso_or_equiv
_atom_site_adp_type
_atom_site_occupancy
_atom_site_site_symmetry_order
_atom_site_calc_flag
_atom_site_refinement_flags_posn
_atom_site_refinement_flags_adp
O1 O -0.00670(15) 0.35459(13) 0.14289(14) 0.0242(3) Uani 1 1 d . .
O2 O 0.63264(15) 0.44665(11) 0.69763(13) 0.0219(2) Uani 1 1 d . .
O3 O 0.59083(15) 0.64470(12) 0.59712(15) 0.0252(3) Uani 1 1 d . .
C1 C 0.13238(19) 0.37943(14) 0.21667(16) 0.0168(3) Uani 1 1 d . .
H1 H 0.196392 0.311038 0.271233 0.020 Uiso 1 1 calc R U
C2 C 0.21193(17) 0.51121(14) 0.22852(16) 0.0151(2) Uani 1 1 d . .
C3 C 0.27786(17) 0.55037(13) 0.40173(16) 0.0131(2) Uani 1 1 d . .
H3 H 0.318138 0.640830 0.400129 0.016 Uiso 1 1 calc R U
C4 C 0.43471(17) 0.46699(13) 0.45903(16) 0.0136(2) Uani 1 1 d . .
H4 H 0.400334 0.383468 0.498347 0.016 Uiso 1 1 calc R U
C5 C 0.50747(18) 0.44025(13) 0.31154(17) 0.0159(2) Uani 1 1 d . .
H5 H 0.519002 0.345640 0.297608 0.019 Uiso 1 1 calc R U
C6 C 0.67226(19) 0.50837(17) 0.3053(2) 0.0223(3) Uani 1 1 d . .
H6A H 0.737841 0.527966 0.411497 0.027 Uiso 1 1 calc R U
H6B H 0.740548 0.455072 0.250223 0.027 Uiso 1 1 calc R U
C7 C 0.6155(2) 0.62935(16) 0.2161(2) 0.0232(3) Uani 1 1 d . .
H7 H 0.685552 0.700991 0.211327 0.028 Uiso 1 1 calc R U
C8 C 0.4553(2) 0.62409(16) 0.14460(19) 0.0210(3) Uani 1 1 d . .
H8 H 0.396702 0.692213 0.084333 0.025 Uiso 1 1 calc R U
C9 C 0.37730(18) 0.49651(14) 0.17070(16) 0.0164(3) Uani 1 1 d . .
C10 C 0.0911(2) 0.60969(16) 0.13687(19) 0.0222(3) Uani 1 1 d . .
H10A H 0.132768 0.696480 0.165817 0.033 Uiso 1 1 calc R U
H10B H -0.018570 0.599117 0.161190 0.033 Uiso 1 1 calc R U
H10C H 0.081645 0.596658 0.024806 0.033 Uiso 1 1 calc R U
C11 C 0.14778(18) 0.55119(15) 0.50433(17) 0.0173(3) Uani 1 1 d . .
H11 H 0.041760 0.585100 0.437967 0.021 Uiso 1 1 calc R U
C12 C 0.1079(2) 0.42006(17) 0.5643(2) 0.0256(3) Uani 1 1 d . .
H12A H 0.018110 0.429015 0.620333 0.038 Uiso 1 1 calc R U
H12B H 0.207382 0.385602 0.635197 0.038 Uiso 1 1 calc R U
H12C H 0.072544 0.361355 0.475998 0.038 Uiso 1 1 calc R U
C13 C 0.1989(2) 0.64335(19) 0.6420(2) 0.0283(4) Uani 1 1 d . .
H13A H 0.108047 0.650582 0.696973 0.042 Uiso 1 1 calc R U
H13B H 0.222502 0.728086 0.603513 0.042 Uiso 1 1 calc R U
H13C H 0.298784 0.610490 0.713718 0.042 Uiso 1 1 calc R U
C14 C 0.55801(17) 0.53162(14) 0.58918(16) 0.0158(2) Uani 1 1 d . .
C15 C 0.7524(2) 0.50142(19) 0.82696(19) 0.0281(4) Uani 1 1 d . .
H15A H 0.801987 0.432932 0.898923 0.042 Uiso 1 1 calc R U
H15B H 0.696337 0.563161 0.882011 0.042 Uiso 1 1 calc R U
H15C H 0.839965 0.545297 0.787618 0.042 Uiso 1 1 calc R U
C16 C 0.3563(2) 0.41468(18) 0.0226(2) 0.0269(3) Uani 1 1 d . .
H16A H 0.462672 0.410065 -0.009504 0.040 Uiso 1 1 calc R U
H16B H 0.271990 0.453723 -0.061057 0.040 Uiso 1 1 calc R U
H16C H 0.320790 0.327939 0.043770 0.040 Uiso 1 1 calc R U

loop_
_atom_site_aniso_label
_atom_site_aniso_U_11
_atom_site_aniso_U_22
_atom_site_aniso_U_33
_atom_site_aniso_U_23
_atom_site_aniso_U_13
_atom_site_aniso_U_12
O1 0.0212(6) 0.0274(6) 0.0208(5) -0.0007(5) -0.0021(4) -0.0075(4)
O2 0.0231(6) 0.0203(5) 0.0171(5) 0.0017(4) -0.0063(4) -0.0003(4)
O3 0.0245(6) 0.0163(5) 0.0290(6) -0.0029(4) -0.0062(4) -0.0016(4)
C1 0.0197(7) 0.0163(6) 0.0136(5) -0.0010(5) 0.0021(5) -0.0026(5)
C2 0.0156(6) 0.0142(6) 0.0138(5) 0.0011(5) -0.0003(4) -0.0008(5)
C3 0.0126(5) 0.0121(5) 0.0137(5) -0.0002(4) 0.0008(4) 0.0006(4)
C4 0.0132(6) 0.0118(5) 0.0144(5) 0.0002(4) 0.0002(4) -0.0002(4)
C5 0.0155(6) 0.0136(6) 0.0187(6) -0.0009(5) 0.0042(5) 0.0014(4)
C6 0.0160(7) 0.0242(7) 0.0284(7) 0.0003(6) 0.0087(6) -0.0006(6)
C7 0.0244(7) 0.0189(7) 0.0287(8) -0.0007(6) 0.0113(6) -0.0056(6)
C8 0.0261(8) 0.0171(7) 0.0214(7) 0.0038(5) 0.0085(6) -0.0013(5)
C9 0.0194(6) 0.0159(6) 0.0138(5) -0.0002(5) 0.0037(5) -0.0015(5)
C10 0.0210(7) 0.0205(7) 0.0215(7) 0.0062(6) -0.0030(6) 0.0028(5)
C11 0.0143(6) 0.0188(6) 0.0189(6) -0.0016(5) 0.0040(5) 0.0007(5)
C12 0.0314(9) 0.0247(8) 0.0240(7) -0.0008(6) 0.0129(6) -0.0059(6)
C13 0.0300(8) 0.0285(8) 0.0299(8) -0.0113(7) 0.0143(7) -0.0034(7)
C14 0.0124(6) 0.0177(6) 0.0160(6) -0.0010(5) 0.0002(4) 0.0009(4)
C15 0.0274(8) 0.0315(9) 0.0185(7) -0.0013(6) -0.0095(6) 0.0000(7)
C16 0.0337(9) 0.0292(8) 0.0193(7) -0.0072(6) 0.0089(6) -0.0043(7)

loop_
_atom_type_symbol
_atom_type_description
_atom_type_scat_dispersion_real
_atom_type_scat_dispersion_imag
_atom_type_scat_source
C C 0.0033 0.0016 'International Tables Vol C Tables 4.2.6.8 and 6.1.1.4'
H H 0.0000 0.0000 'International Tables Vol C Tables 4.2.6.8 and 6.1.1.4'
O O 0.0106 0.0060 'International Tables Vol C Tables 4.2.6.8 and 6.1.1.4'

loop_
_geom_angle_atom_site_label_1
_geom_angle_atom_site_label_2
_geom_angle_atom_site_label_3
_geom_angle
C14 O2 C15 114.92(13)
O1 C1 C2 124.98(14)
O1 C1 H1 117.5
C2 C1 H1 117.5
C1 C2 C10 110.56(12)
C1 C2 C3 110.90(11)
C10 C2 C3 112.63(12)
C1 C2 C9 106.49(12)
C10 C2 C9 113.98(12)
C3 C2 C9 101.84(10)
C4 C3 C11 116.80(12)
C4 C3 C2 104.83(11)
C11 C3 C2 115.92(12)
C4 C3 H3 106.2
C11 C3 H3 106.2
C2 C3 H3 106.2
C14 C4 C3 111.65(11)
C14 C4 C5 112.89(11)
C3 C4 C5 106.04(11)
C14 C4 H4 108.7
C3 C4 H4 108.7
C5 C4 H4 108.7
C6 C5 C9 104.66(12)
C6 C5 C4 116.68(12)
C9 C5 C4 105.50(11)
C6 C5 H5 109.9
C9 C5 H5 109.9
C4 C5 H5 109.9
C7 C6 C5 103.32(12)
C7 C6 H6A 111.1
C5 C6 H6A 111.1
C7 C6 H6B 111.1
C5 C6 H6B 111.1
H6A C6 H6B 109.1
C8 C7 C6 111.87(14)
C8 C7 H7 124.1
C6 C7 H7 124.1
C7 C8 C9 111.96(14)
C7 C8 H8 124.0
C9 C8 H8 124.0
C8 C9 C16 109.28(13)
C8 C9 C5 102.13(11)
C16 C9 C5 113.10(13)
C8 C9 C2 113.12(12)
C16 C9 C2 112.89(12)
C5 C9 C2 105.85(11)
C2 C10 H10A 109.5
C2 C10 H10B 109.5
H10A C10 H10B 109.5
C2 C10 H10C 109.5
H10A C10 H10C 109.5
H10B C10 H10C 109.5
C12 C11 C13 109.33(14)
C12 C11 C3 115.29(12)
C13 C11 C3 111.16(13)
C12 C11 H11 106.9
C13 C11 H11 106.9
C3 C11 H11 106.9
C11 C12 H12A 109.5
C11 C12 H12B 109.5
H12A C12 H12B 109.5
C11 C12 H12C 109.5
H12A C12 H12C 109.5
H12B C12 H12C 109.5
C11 C13 H13A 109.5
C11 C13 H13B 109.5
H13A C13 H13B 109.5
C11 C13 H13C 109.5
H13A C13 H13C 109.5
H13B C13 H13C 109.5
O3 C14 O2 122.70(13)
O3 C14 C4 125.71(13)
O2 C14 C4 111.58(12)
O2 C15 H15A 109.5
O2 C15 H15B 109.5
H15A C15 H15B 109.5
O2 C15 H15C 109.5
H15A C15 H15C 109.5
H15B C15 H15C 109.5
C9 C16 H16A 109.5
C9 C16 H16B 109.5
H16A C16 H16B 109.5
C9 C16 H16C 109.5
H16A C16 H16C 109.5
H16B C16 H16C 109.5

loop_
_geom_bond_atom_site_label_1
_geom_bond_atom_site_label_2
_geom_bond_distance
O1 C1 1.2116(18)
O2 C14 1.3446(17)
O2 C15 1.4454(19)
O3 C14 1.2068(19)
C1 C2 1.514(2)
C1 H1 0.9500
C2 C10 1.527(2)
C2 C3 1.5523(19)
C2 C9 1.564(2)
C3 C4 1.5447(19)
C3 C11 1.547(2)
C3 H3 1.0000
C4 C14 1.5080(19)
C4 C5 1.570(2)
C4 H4 1.0000
C5 C6 1.543(2)
C5 C9 1.560(2)
C5 H5 1.0000
C6 C7 1.502(2)
C6 H6A 0.9900
C6 H6B 0.9900
C7 C8 1.330(2)
C7 H7 0.9500
C8 C9 1.515(2)
C8 H8 0.9500
C9 C16 1.533(2)
C10 H10A 0.9800
C10 H10B 0.9800
C10 H10C 0.9800
C11 C12 1.526(2)
C11 C13 1.528(2)
C11 H11 1.0000
C12 H12A 0.9800
C12 H12B 0.9800
C12 H12C 0.9800
C13 H13A 0.9800
C13 H13B 0.9800
C13 H13C 0.9800
C15 H15A 0.9800
C15 H15B 0.9800
C15 H15C 0.9800
C16 H16A 0.9800
C16 H16B 0.9800
C16 H16C 0.9800

loop_
_geom_torsion_atom_site_label_1
_geom_torsion_atom_site_label_2
_geom_torsion_atom_site_label_3
_geom_torsion_atom_site_label_4
_geom_torsion
O1 C1 C2 C10 1.1(2)
O1 C1 C2 C3 126.78(15)
O1 C1 C2 C9 -123.22(15)
C1 C2 C3 C4 73.22(14)
C10 C2 C3 C4 -162.26(12)
C9 C2 C3 C4 -39.76(13)
C1 C2 C3 C11 -57.11(16)
C10 C2 C3 C11 67.40(16)
C9 C2 C3 C11 -170.10(11)
C11 C3 C4 C14 -77.87(15)
C2 C3 C4 C14 152.31(11)
C11 C3 C4 C5 158.79(12)
C2 C3 C4 C5 28.97(14)
C14 C4 C5 C6 -13.24(17)
C3 C4 C5 C6 109.32(14)
C14 C4 C5 C9 -128.91(12)
C3 C4 C5 C9 -6.36(14)
C9 C5 C6 C7 23.05(15)
C4 C5 C6 C7 -93.09(15)
C5 C6 C7 C8 -14.20(18)
C6 C7 C8 C9 -1.29(19)
C7 C8 C9 C16 -104.05(16)
C7 C8 C9 C5 15.97(17)
C7 C8 C9 C2 129.26(15)
C6 C5 C9 C8 -23.49(14)
C4 C5 C9 C8 100.16(12)
C6 C5 C9 C16 93.82(14)
C4 C5 C9 C16 -142.53(13)
C6 C5 C9 C2 -142.08(12)
C4 C5 C9 C2 -18.43(14)
C1 C2 C9 C8 168.54(12)
C10 C2 C9 C8 46.35(16)
C3 C2 C9 C8 -75.22(14)
C1 C2 C9 C16 43.79(16)
C10 C2 C9 C16 -78.40(16)
C3 C2 C9 C16 160.03(13)
C1 C2 C9 C5 -80.45(13)
C10 C2 C9 C5 157.37(12)
C3 C2 C9 C5 35.80(13)
C4 C3 C11 C12 -44.13(18)
C2 C3 C11 C12 80.23(16)
C4 C3 C11 C13 81.00(17)
C2 C3 C11 C13 -154.64(14)
C15 O2 C14 O3 1.5(2)
C15 O2 C14 C4 -179.73(13)
C3 C4 C14 O3 -39.2(2)
C5 C4 C14 O3 80.14(19)
C3 C4 C14 O2 142.10(13)
C5 C4 C14 O2 -98.54(14)
